data_7157523
loop_
_publ_author_name
'Okuma, Kentaro'
'Qu, Yuxuan'
'Suetome, Aoi'
'Nagahora, Noriyoshi'

_publ_section_title
;
 Reaction of ketone hydrazones with TeCl<sub>4</sub>: isolation and
 reactions of novel divinyl telluride.
;
_journal_issue 24
_journal_name_full 'Organic &amp; biomolecular chemistry'
_journal_page_first 4583
_journal_page_last 4589
_journal_paper_doi 10.1039/d0ob00782j
_journal_volume 18
_journal_year 2020
_chemical_formula_moiety 'C8 H6 Br3 N O2'
_chemical_formula_sum 'C8 H6 Br3 N O2'
_chemical_formula_weight 387.87
_space_group_IT_number 61
_space_group_name_Hall '-P 2ac 2ab'
_space_group_name_H-M_alt 'P b c a'
_symmetry_cell_setting orthorhombic
_symmetry_Int_Tables_number 61
_symmetry_space_group_name_Hall '-P 2ac 2ab'
_symmetry_space_group_name_H-M 'P b c a'
_atom_sites_solution_hydrogens geom
_atom_sites_solution_primary direct
_atom_sites_solution_secondary difmap
_audit_creation_method SHELXL-97
_audit_update_record
;
2020-03-19 deposited with the CCDC.	2020-05-28 downloaded from the CCDC.
;
_cell_angle_alpha 90.00
_cell_angle_beta 90.00
_cell_angle_gamma 90.00
_cell_formula_units_Z 8
_cell_length_a 7.016(2)
_cell_length_b 16.476(6)
_cell_length_c 19.291(6)
_cell_measurement_reflns_used 2195
_cell_measurement_temperature 293(2)
_cell_measurement_theta_max 26.00
_cell_measurement_theta_min 3.25
_cell_volume 2230.0(12)
_computing_cell_refinement 'Crystal Clear ver 1.3.6 SP3 (Rigaku, 2007)'
_computing_data_collection 'Crystal Clear ver 1.3.6 SP3 (Rigaku, 2007)'
_computing_data_reduction 'Crystal Clear ver 1.3.6 SP3 (Rigaku, 2007)'
_computing_molecular_graphics 'ORTEPIII (Burnett & Johnson, 1996)'
_computing_publication_material 'yadokari-XG (Wakita, 2005)'
_computing_structure_refinement 'SHELXL-97 (Sheldrick, 1997)'
_computing_structure_solution 'SHELXS-97 (Sheldrick, 1990)'
_diffrn_ambient_temperature 293(2)
_diffrn_measured_fraction_theta_full 0.999
_diffrn_measured_fraction_theta_max 0.999
_diffrn_measurement_device_type Rigaku_Saturn_CCD
_diffrn_measurement_method 'Omega scans'
_diffrn_radiation_monochromator graphite
_diffrn_radiation_source 'fine-focus sealed tube'
_diffrn_radiation_type MoK\a
_diffrn_radiation_wavelength 0.71075
_diffrn_reflns_av_R_equivalents 0.1157
_diffrn_reflns_av_sigmaI/netI 0.0822
_diffrn_reflns_limit_h_max 8
_diffrn_reflns_limit_h_min -8
_diffrn_reflns_limit_k_max 20
_diffrn_reflns_limit_k_min -20
_diffrn_reflns_limit_l_max 23
_diffrn_reflns_limit_l_min -23
_diffrn_reflns_number 14316
_diffrn_reflns_theta_full 26.00
_diffrn_reflns_theta_max 26.00
_diffrn_reflns_theta_min 3.25
_exptl_absorpt_coefficient_mu 10.828
_exptl_absorpt_correction_T_max 0.4106
_exptl_absorpt_correction_T_min 0.1158
_exptl_absorpt_correction_type multi-scan
_exptl_absorpt_process_details
; 
 Jacobson, RA (1998). REQAB. Version 1.1. Molecular Structure Corporation,
 9009 Research Forest Drive, The Woodlands, TX 77381, USA.
;
_exptl_crystal_colour colorless
_exptl_crystal_density_diffrn 2.311
_exptl_crystal_density_method 'not measured'
_exptl_crystal_description block
_exptl_crystal_F_000 1456
_exptl_crystal_size_max 0.35
_exptl_crystal_size_mid 0.20
_exptl_crystal_size_min 0.10
_refine_diff_density_max 0.760
_refine_diff_density_min -2.045
_refine_diff_density_rms 0.226
_refine_ls_extinction_method none
_refine_ls_goodness_of_fit_ref 1.002
_refine_ls_hydrogen_treatment constr
_refine_ls_matrix_type full
_refine_ls_number_parameters 127
_refine_ls_number_reflns 2195
_refine_ls_number_restraints 0
_refine_ls_restrained_S_all 1.002
_refine_ls_R_factor_all 0.0945
_refine_ls_R_factor_gt 0.0669
_refine_ls_shift/su_max 0.001
_refine_ls_shift/su_mean 0.000
_refine_ls_structure_factor_coef Fsqd
_refine_ls_weighting_details 'calc w=1/[\s^2^(Fo^2^)+(0.0700P)^2^+0.0000P] where P=(Fo^2^+2Fc^2^)/3'
_refine_ls_weighting_scheme calc
_refine_ls_wR_factor_gt 0.1487
_refine_ls_wR_factor_ref 0.1604
_reflns_number_gt 1385
_reflns_number_total 2195
_reflns_threshold_expression >2sigma(I)
_cod_data_source_file d0ob00782j2.cif
_cod_data_source_block 20200110
_cod_depositor_comments
;
The following automatic conversions were performed:

data item '_exptl_absorpt_correction_type' value 'Multi-scan' was
changed to 'multi-scan' in accordance with the
/home/data/users/saulius/crontab/automatic-downloads/rss-feeds/RSC/lib/dictionaries/cif_core.dic
dictionary named 'cif_core.dic' version 2.4.2 last updated on
2011-04-26.

Automatic conversion script
Id: cif_fix_values 7556 2019-12-06 15:28:31Z antanas 

 Adding full bibliography for 7157523--7157524.cif.
;
_cod_original_cell_volume 2229.8(13)
_cod_database_code 7157523

loop_
_symmetry_equiv_pos_as_xyz
'x, y, z'
'-x+1/2, -y, z+1/2'
'x+1/2, -y+1/2, -z'
'-x, y+1/2, -z+1/2'
'-x, -y, -z'
'x-1/2, y, -z-1/2'
'-x-1/2, y-1/2, z'
'x, -y-1/2, z-1/2'

loop_
_atom_site_label
_atom_site_type_symbol
_atom_site_fract_x
_atom_site_fract_y
_atom_site_fract_z
_atom_site_U_iso_or_equiv
_atom_site_adp_type
_atom_site_occupancy
_atom_site_symmetry_multiplicity
_atom_site_calc_flag
_atom_site_refinement_flags
_atom_site_disorder_assembly
_atom_site_disorder_group
C1 C 0.2551(10) 0.7712(5) 0.2592(4) 0.044(2) Uani 1 1 d . . .
C2 C 0.2778(10) 0.6930(5) 0.2803(4) 0.0418(18) Uani 1 1 d . . .
H1 H 0.2811 0.6803 0.3273 0.050 Uiso 1 1 calc R . .
C3 C 0.2959(10) 0.6327(5) 0.2309(4) 0.0392(18) Uani 1 1 d . . .
H2 H 0.3114 0.5790 0.2448 0.047 Uiso 1 1 calc R . .
C4 C 0.2913(9) 0.6516(4) 0.1615(3) 0.0330(16) Uani 1 1 d . . .
C5 C 0.2666(11) 0.7317(5) 0.1417(4) 0.051(2) Uani 1 1 d . . .
H3 H 0.2642 0.7451 0.0949 0.061 Uiso 1 1 calc R . .
C6 C 0.2455(11) 0.7921(5) 0.1910(4) 0.052(2) Uani 1 1 d . . .
H4 H 0.2253 0.8457 0.1778 0.063 Uiso 1 1 calc R . .
N1 N 0.2344(10) 0.8357(5) 0.3119(5) 0.062(2) Uani 1 1 d . . .
O1 O 0.1955(11) 0.9031(5) 0.2924(4) 0.096(2) Uani 1 1 d . . .
O2 O 0.2614(12) 0.8185(5) 0.3719(4) 0.101(3) Uani 1 1 d . . .
C7 C 0.3025(11) 0.5859(5) 0.1082(4) 0.0444(19) Uani 1 1 d . . .
C8 C 0.3301(13) 0.6087(5) 0.0332(4) 0.061(2) Uani 1 1 d . . .
H5 H 0.2276 0.6444 0.0186 0.073 Uiso 1 1 calc R . .
H6 H 0.3254 0.5602 0.0047 0.073 Uiso 1 1 calc R . .
Br1 Br 0.05741(13) 0.52512(7) 0.10828(6) 0.0737(4) Uani 1 1 d . . .
Br2 Br 0.50169(13) 0.50731(5) 0.13282(4) 0.0556(3) Uani 1 1 d . . .
Br3 Br 0.57406(18) 0.66308(7) 0.01995(5) 0.0885(5) Uani 1 1 d . . .

loop_
_atom_site_aniso_label
_atom_site_aniso_U_11
_atom_site_aniso_U_22
_atom_site_aniso_U_33
_atom_site_aniso_U_23
_atom_site_aniso_U_13
_atom_site_aniso_U_12
C1 0.031(4) 0.047(5) 0.054(5) -0.024(4) -0.002(4) 0.001(3)
C2 0.043(4) 0.058(5) 0.024(4) -0.002(3) -0.001(3) -0.003(4)
C3 0.047(5) 0.037(4) 0.034(4) 0.004(3) 0.004(4) 0.002(3)
C4 0.031(4) 0.040(4) 0.028(4) -0.004(3) 0.000(3) 0.003(3)
C5 0.060(6) 0.052(5) 0.041(5) 0.008(4) -0.015(4) 0.007(4)
C6 0.056(5) 0.041(5) 0.059(6) 0.005(4) -0.004(4) 0.005(4)
N1 0.043(4) 0.071(6) 0.073(6) -0.033(5) 0.007(5) -0.005(4)
O1 0.101(6) 0.062(5) 0.125(7) -0.035(5) -0.002(4) 0.013(4)
O2 0.131(7) 0.110(7) 0.061(5) -0.046(4) 0.007(5) -0.010(5)
C7 0.052(5) 0.048(5) 0.034(4) -0.006(3) -0.001(4) 0.001(4)
C8 0.085(6) 0.064(6) 0.035(5) -0.005(4) -0.003(5) 0.003(5)
Br1 0.0571(6) 0.0865(8) 0.0775(8) -0.0303(6) 0.0079(5) -0.0218(5)
Br2 0.0652(6) 0.0467(5) 0.0550(7) -0.0038(4) 0.0070(5) 0.0136(4)
Br3 0.1087(10) 0.1017(10) 0.0551(7) 0.0106(5) 0.0278(6) -0.0287(7)

loop_
_atom_type_symbol
_atom_type_description
_atom_type_scat_dispersion_real
_atom_type_scat_dispersion_imag
_atom_type_scat_source
C C 0.0033 0.0016 'International Tables Vol C Tables 4.2.6.8 and 6.1.1.4'
H H 0.0000 0.0000 'International Tables Vol C Tables 4.2.6.8 and 6.1.1.4'
Br Br -0.2901 2.4595 'International Tables Vol C Tables 4.2.6.8 and 6.1.1.4'
N N 0.0061 0.0033 'International Tables Vol C Tables 4.2.6.8 and 6.1.1.4'
O O 0.0106 0.0060 'International Tables Vol C Tables 4.2.6.8 and 6.1.1.4'

loop_
_geom_angle_atom_site_label_1
_geom_angle_atom_site_label_2
_geom_angle_atom_site_label_3
_geom_angle
_geom_angle_site_symmetry_1
_geom_angle_site_symmetry_3
_geom_angle_publ_flag
C2 C1 C6 122.3(7) . . ?
C2 C1 N1 119.1(8) . . ?
C6 C1 N1 118.6(8) . . ?
C1 C2 C3 119.0(7) . . ?
C1 C2 H1 120.5 . . ?
C3 C2 H1 120.5 . . ?
C4 C3 C2 120.5(7) . . ?
C4 C3 H2 119.8 . . ?
C2 C3 H2 119.8 . . ?
C3 C4 C5 119.1(7) . . ?
C3 C4 C7 120.4(7) . . ?
C5 C4 C7 120.4(6) . . ?
C6 C5 C4 120.6(7) . . ?
C6 C5 H3 119.7 . . ?
C4 C5 H3 119.7 . . ?
C1 C6 C5 118.5(8) . . ?
C1 C6 H4 120.8 . . ?
C5 C6 H4 120.8 . . ?
O1 N1 O2 123.4(8) . . ?
O1 N1 C1 118.1(9) . . ?
O2 N1 C1 118.5(9) . . ?
C4 C7 C8 119.2(7) . . ?
C4 C7 Br2 110.4(5) . . ?
C8 C7 Br2 107.8(5) . . ?
C4 C7 Br1 108.5(5) . . ?
C8 C7 Br1 103.7(5) . . ?
Br2 C7 Br1 106.4(4) . . ?
C7 C8 Br3 110.6(5) . . ?
C7 C8 H5 109.5 . . ?
Br3 C8 H5 109.5 . . ?
C7 C8 H6 109.5 . . ?
Br3 C8 H6 109.5 . . ?
H5 C8 H6 108.1 . . ?

loop_
_geom_bond_atom_site_label_1
_geom_bond_atom_site_label_2
_geom_bond_distance
_geom_bond_site_symmetry_2
_geom_bond_publ_flag
C1 C2 1.361(11) . ?
C1 C6 1.361(10) . ?
C1 N1 1.478(9) . ?
C2 C3 1.382(10) . ?
C2 H1 0.9300 . ?
C3 C4 1.375(9) . ?
C3 H2 0.9300 . ?
C4 C5 1.385(10) . ?
C4 C7 1.495(9) . ?
C5 C6 1.383(10) . ?
C5 H3 0.9300 . ?
C6 H4 0.9300 . ?
N1 O1 1.204(10) . ?
N1 O2 1.207(9) . ?
C7 C8 1.507(10) . ?
C7 Br2 1.964(8) . ?
C7 Br1 1.990(8) . ?
C8 Br3 1.949(9) . ?
C8 H5 0.9700 . ?
C8 H6 0.9700 . ?

loop_
_geom_torsion_atom_site_label_1
_geom_torsion_atom_site_label_2
_geom_torsion_atom_site_label_3
_geom_torsion_atom_site_label_4
_geom_torsion
_geom_torsion_site_symmetry_1
_geom_torsion_site_symmetry_2
_geom_torsion_site_symmetry_3
_geom_torsion_site_symmetry_4
_geom_torsion_publ_flag
C6 C1 C2 C3 1.4(11) . . . . ?
N1 C1 C2 C3 179.6(6) . . . . ?
C1 C2 C3 C4 0.1(11) . . . . ?
C2 C3 C4 C5 -0.5(10) . . . . ?
C2 C3 C4 C7 -177.4(7) . . . . ?
C3 C4 C5 C6 -0.4(11) . . . . ?
C7 C4 C5 C6 176.4(7) . . . . ?
C2 C1 C6 C5 -2.4(11) . . . . ?
N1 C1 C6 C5 179.5(7) . . . . ?
C4 C5 C6 C1 1.8(11) . . . . ?
C2 C1 N1 O1 -172.8(8) . . . . ?
C6 C1 N1 O1 5.5(11) . . . . ?
C2 C1 N1 O2 8.9(11) . . . . ?
C6 C1 N1 O2 -172.8(8) . . . . ?
C3 C4 C7 C8 -169.9(7) . . . . ?
C5 C4 C7 C8 13.3(10) . . . . ?
C3 C4 C7 Br2 -44.4(8) . . . . ?
C5 C4 C7 Br2 138.8(6) . . . . ?
C3 C4 C7 Br1 71.8(7) . . . . ?
C5 C4 C7 Br1 -104.9(7) . . . . ?
C4 C7 C8 Br3 63.2(8) . . . . ?
Br2 C7 C8 Br3 -63.5(6) . . . . ?
Br1 C7 C8 Br3 -176.1(4) . . . . ?
